data_2211406
loop_
_publ_author_name
'Ming-Xing Li'
'Hong-Jian Zhao'
'Min Shao'
'Zhi-Xin Miao'
'Shou-Rong Zhou'

_publ_section_title
;Diaquaazido(3,5-diaminobenzoato-\k<i>N</i>)(1,10-phenanthroline-\k^2^<i>N</i>,<i>N</i>')zinc(II)
 monohydrate
;
_journal_coeditor_code GK2034
_journal_issue 12
_journal_name_full 'Acta Crystallographica Section E'
_journal_page_first m3165
_journal_page_last m3166
_journal_paper_doi 10.1107/S1600536806044710
_journal_volume 62
_journal_year 2006
_chemical_formula_iupac '[Zn (C7 H7 N2 O2) (N3) (C12 H8 N2) (H2 O)2] , H2 O'
_chemical_formula_moiety 'C19 H19 N7 O4 Zn , H2 O'
_chemical_formula_sum 'C19 H21 N7 O5 Zn'
_chemical_formula_weight 492.80
_chemical_name_systematic
;
Diaquaazido(3,5-diaminobenzoato-\kN)(1,10-phenanthroline-\k^2^N,N')zinc(II)
monohydrate
;
_space_group_IT_number 2
_symmetry_cell_setting triclinic
_symmetry_space_group_name_Hall '-P 1'
_symmetry_space_group_name_H-M 'P -1'
_atom_sites_solution_hydrogens geom
_atom_sites_solution_primary direct
_atom_sites_solution_secondary difmap
_audit_creation_method SHELXL97
_cell_angle_alpha 81.9590(10)
_cell_angle_beta 85.0290(10)
_cell_angle_gamma 77.7860(10)
_cell_formula_units_Z 2
_cell_length_a 7.80390(10)
_cell_length_b 10.1720(2)
_cell_length_c 13.4728(2)
_cell_measurement_reflns_used 5973
_cell_measurement_temperature 293(2)
_cell_measurement_theta_max 27.47
_cell_measurement_theta_min 2.72
_cell_volume 1033.20(3)
_computing_cell_refinement 'SAINT (Bruker, 2000)'
_computing_data_collection 'SMART (Bruker, 2000)'
_computing_data_reduction SAINT
_computing_molecular_graphics 'SHELXTL (Sheldrick, 2000)'
_computing_publication_material SHELXTL
_computing_structure_refinement 'SHELXL97 (Sheldrick, 1997)'
_computing_structure_solution 'SHELXS97 (Sheldrick, 1997)'
_diffrn_ambient_temperature 293(2)
_diffrn_measured_fraction_theta_full 0.997
_diffrn_measured_fraction_theta_max 0.997
_diffrn_measurement_device_type 'Bruker SMART APEXII CCD area-detector'
_diffrn_measurement_method '\f and \w'
_diffrn_radiation_monochromator graphite
_diffrn_radiation_source 'fine-focus sealed tube'
_diffrn_radiation_type MoK\a
_diffrn_radiation_wavelength 0.71073
_diffrn_reflns_av_R_equivalents 0.0215
_diffrn_reflns_av_sigmaI/netI 0.0226
_diffrn_reflns_limit_h_max 9
_diffrn_reflns_limit_h_min -9
_diffrn_reflns_limit_k_max 12
_diffrn_reflns_limit_k_min -12
_diffrn_reflns_limit_l_max 15
_diffrn_reflns_limit_l_min -16
_diffrn_reflns_number 10775
_diffrn_reflns_theta_full 25.00
_diffrn_reflns_theta_max 25.00
_diffrn_reflns_theta_min 2.06
_diffrn_standards_number 0
_exptl_absorpt_coefficient_mu 1.237
_exptl_absorpt_correction_T_max 0.8266
_exptl_absorpt_correction_T_min 0.7079
_exptl_absorpt_correction_type multi-scan
_exptl_absorpt_process_details '(SADABS; Sheldrick, 1996)'
_exptl_crystal_colour colourless
_exptl_crystal_density_diffrn 1.584
_exptl_crystal_density_method 'not measured'
_exptl_crystal_description block
_exptl_crystal_F_000 508
_exptl_crystal_size_max 0.30
_exptl_crystal_size_mid 0.20
_exptl_crystal_size_min 0.16
_refine_diff_density_max 0.306
_refine_diff_density_min -0.327
_refine_ls_extinction_method none
_refine_ls_goodness_of_fit_ref 1.072
_refine_ls_hydrogen_treatment mixed
_refine_ls_matrix_type full
_refine_ls_number_parameters 318
_refine_ls_number_reflns 3629
_refine_ls_number_restraints 0
_refine_ls_restrained_S_all 1.072
_refine_ls_R_factor_all 0.0281
_refine_ls_R_factor_gt 0.0247
_refine_ls_shift/su_max 0.002
_refine_ls_shift/su_mean 0.000
_refine_ls_structure_factor_coef Fsqd
_refine_ls_weighting_details 'calc w = 1/[\s^2^(Fo^2^)+(0.035P)^2^+0.2809P] where P=(Fo^2^+2Fc^2^)/3'
_refine_ls_weighting_scheme calc
_refine_ls_wR_factor_gt 0.0654
_refine_ls_wR_factor_ref 0.0668
_reflns_number_gt 3307
_reflns_number_total 3629
_reflns_threshold_expression I>2\s(I)
_cod_data_source_file gk2034.cif
_cod_data_source_block I
_cod_depositor_comments
;
The following automatic conversions were performed:
'_symmetry_cell_setting' value 'Triclinic' changed to 'triclinic'
according to '/home/saulius/struct/CIF-dictionaries/cif_core.dic'
dictionary named 'cif_core.dic' version 2.4.1 from 2010-06-29.

Automatic conversion script
Id: cif_fix_enum 1527 2010-12-29 10:47:43Z saulius 

The following automatic conversions were performed:

'_symmetry_cell_setting' value 'Triclinic' changed to 'triclinic'
according to /home/saulius/struct/CIF-dictionaries/cif_core.dic
dictionary named 'cif_core.dic' version 2.4.1 from 2010-06-29.

Automatic conversion script
Id: cif_fix_values 1715 2011-07-08 13:25:40Z adriana 
;
_cod_database_code 2211406
_cod_database_fobs_code 2211406

loop_
_symmetry_equiv_pos_as_xyz
'x, y, z'
'-x, -y, -z'

loop_
_atom_site_type_symbol
_atom_site_label
_atom_site_fract_x
_atom_site_fract_y
_atom_site_fract_z
_atom_site_U_iso_or_equiv
_atom_site_adp_type
_atom_site_calc_flag
_atom_site_refinement_flags
_atom_site_occupancy
Zn Zn1 0.96446(3) 0.18279(2) 0.776106(16) 0.02717(9) Uani d . 1
C C1 1.2251(3) -0.0404(2) 0.66870(19) 0.0461(6) Uani d . 1
H H1 1.2418 -0.0861 0.7330 0.055 Uiso calc R 1
C C2 1.3202(3) -0.0982(3) 0.5881(2) 0.0554(7) Uani d . 1
H H2 1.3988 -0.1806 0.5990 0.066 Uiso calc R 1
C C3 1.2979(3) -0.0339(3) 0.4939(2) 0.0530(6) Uani d . 1
H H3 1.3597 -0.0725 0.4393 0.064 Uiso calc R 1
C C4 1.1805(3) 0.0917(2) 0.47906(17) 0.0439(5) Uani d . 1
C C5 1.1482(4) 0.1665(3) 0.38247(18) 0.0575(7) Uani d . 1
H H5 1.2105 0.1339 0.3259 0.069 Uiso calc R 1
C C6 1.0291(4) 0.2833(3) 0.37196(18) 0.0579(7) Uani d . 1
H H6 1.0096 0.3295 0.3080 0.070 Uiso calc R 1
C C7 0.9315(3) 0.3384(2) 0.45701(16) 0.0425(5) Uani d . 1
C C8 0.8041(3) 0.4586(3) 0.44954(18) 0.0504(6) Uani d . 1
H H8 0.7768 0.5060 0.3869 0.060 Uiso calc R 1
C C9 0.7209(3) 0.5053(2) 0.53377(19) 0.0488(6) Uani d . 1
H H9 0.6355 0.5846 0.5293 0.059 Uiso calc R 1
C C10 0.7644(3) 0.4333(2) 0.62807(17) 0.0417(5) Uani d . 1
H H10 0.7083 0.4677 0.6855 0.050 Uiso calc R 1
C C11 0.9646(3) 0.2700(2) 0.55399(14) 0.0312(4) Uani d . 1
C C12 1.0892(3) 0.1430(2) 0.56459(15) 0.0318(4) Uani d . 1
C C13 0.7330(2) 0.40946(17) 0.89294(13) 0.0232(4) Uani d . 1
C C14 0.8003(2) 0.52348(18) 0.89672(13) 0.0248(4) Uani d . 1
H H14 0.9174 0.5153 0.9098 0.030 Uiso calc R 1
C C15 0.6911(2) 0.65102(17) 0.88075(13) 0.0243(4) Uani d . 1
C C16 0.5173(2) 0.66250(18) 0.85925(14) 0.0267(4) Uani d . 1
H H16 0.4458 0.7480 0.8470 0.032 Uiso calc R 1
C C17 0.4488(2) 0.54726(19) 0.85587(14) 0.0262(4) Uani d . 1
C C18 0.5580(2) 0.42029(18) 0.87356(14) 0.0263(4) Uani d . 1
H H18 0.5140 0.3424 0.8724 0.032 Uiso calc R 1
C C19 0.7624(2) 0.77614(18) 0.88756(14) 0.0263(4) Uani d . 1
H H7A 0.245(3) 0.490(3) 0.8389(19) 0.045(7) Uiso d . 1
H H7B 0.203(3) 0.626(3) 0.8457(18) 0.044(7) Uiso d . 1
H H1WA 0.712(3) 0.045(3) 0.797(2) 0.044(8) Uiso d . 1
H H9WA 0.325(3) 0.989(3) 1.0160(19) 0.046(8) Uiso d . 1
H H1WB 0.647(4) 0.146(3) 0.739(2) 0.052(8) Uiso d . 1
H H2WB 0.997(3) -0.071(3) 0.8836(18) 0.049(7) Uiso d . 1
H H9WB 0.420(4) 0.919(3) 0.947(2) 0.055(8) Uiso d . 1
N N1 1.1115(2) 0.07697(16) 0.65801(13) 0.0328(4) Uani d . 1
N N2 0.8824(2) 0.31810(16) 0.63837(12) 0.0313(4) Uani d . 1
N N3 1.1850(3) 0.2732(2) 0.79167(16) 0.0485(5) Uani d . 1
N N4 1.3078(2) 0.25850(17) 0.73405(15) 0.0380(4) Uani d . 1
N N5 1.4276(2) 0.2503(2) 0.67590(16) 0.0524(5) Uani d . 1
N N6 0.8446(2) 0.27711(14) 0.90573(12) 0.0257(3) Uani d . 1
H H6A 0.7811 0.2206 0.9415 0.031 Uiso calc R 1
H H6B 0.9317 0.2818 0.9439 0.031 Uiso calc R 1
N N7 0.2765(2) 0.5593(2) 0.83058(16) 0.0391(4) Uani d . 1
O O1 0.7370(2) 0.10497(18) 0.76125(13) 0.0366(4) Uani d . 1
O O2 1.03315(19) 0.00529(14) 0.87731(11) 0.0344(3) Uani d . 1
H H2WA 1.1274 0.0042 0.9003 0.052 Uiso calc R 1
O O3 0.92316(18) 0.76468(14) 0.89555(13) 0.0420(4) Uani d . 1
O O4 0.65351(17) 0.88859(12) 0.88359(11) 0.0334(3) Uani d . 1
O O9 0.3255(2) 0.93507(16) 0.97908(13) 0.0353(3) Uani d . 1

loop_
_atom_site_aniso_label
_atom_site_aniso_U_11
_atom_site_aniso_U_22
_atom_site_aniso_U_33
_atom_site_aniso_U_12
_atom_site_aniso_U_13
_atom_site_aniso_U_23
Zn1 0.02818(13) 0.02190(13) 0.03021(13) -0.00462(9) 0.00070(9) -0.00128(9)
C1 0.0420(13) 0.0378(12) 0.0541(14) 0.0003(10) 0.0016(11) -0.0067(11)
C2 0.0450(14) 0.0425(14) 0.0757(19) 0.0013(11) 0.0088(13) -0.0205(13)
C3 0.0470(14) 0.0594(16) 0.0583(16) -0.0140(12) 0.0141(12) -0.0320(13)
C4 0.0444(13) 0.0534(14) 0.0416(13) -0.0214(11) 0.0053(10) -0.0195(11)
C5 0.0720(18) 0.0720(19) 0.0348(13) -0.0241(15) 0.0081(12) -0.0204(12)
C6 0.0807(19) 0.0728(19) 0.0261(12) -0.0294(16) -0.0035(12) -0.0046(11)
C7 0.0512(14) 0.0473(13) 0.0342(11) -0.0230(11) -0.0071(10) -0.0001(10)
C8 0.0610(16) 0.0504(14) 0.0397(13) -0.0175(12) -0.0182(12) 0.0138(11)
C9 0.0467(14) 0.0392(13) 0.0553(15) -0.0043(11) -0.0119(11) 0.0109(11)
C10 0.0420(12) 0.0355(12) 0.0435(12) -0.0051(10) 0.0011(10) 0.0032(10)
C11 0.0341(11) 0.0352(11) 0.0283(10) -0.0177(9) -0.0019(8) -0.0016(8)
C12 0.0312(10) 0.0355(11) 0.0337(11) -0.0163(9) 0.0023(8) -0.0092(9)
C13 0.0278(9) 0.0184(9) 0.0229(9) -0.0038(7) 0.0013(7) -0.0037(7)
C14 0.0227(9) 0.0233(9) 0.0295(10) -0.0070(7) -0.0008(7) -0.0034(7)
C15 0.0278(10) 0.0208(9) 0.0250(9) -0.0068(7) 0.0005(7) -0.0039(7)
C16 0.0288(10) 0.0202(9) 0.0303(10) -0.0014(7) -0.0031(8) -0.0050(7)
C17 0.0241(9) 0.0290(10) 0.0269(9) -0.0056(8) -0.0022(7) -0.0070(8)
C18 0.0288(10) 0.0230(9) 0.0304(10) -0.0115(8) 0.0005(8) -0.0066(8)
C19 0.0292(10) 0.0208(9) 0.0294(10) -0.0073(8) 0.0027(8) -0.0045(7)
N1 0.0314(9) 0.0297(9) 0.0373(9) -0.0060(7) 0.0012(7) -0.0063(7)
N2 0.0313(9) 0.0290(9) 0.0321(9) -0.0080(7) 0.0001(7) 0.0028(7)
N3 0.0377(11) 0.0508(12) 0.0651(13) -0.0221(9) 0.0095(10) -0.0222(10)
N4 0.0314(10) 0.0312(9) 0.0534(11) -0.0084(7) -0.0116(9) -0.0034(8)
N5 0.0295(10) 0.0637(14) 0.0586(13) -0.0067(9) 0.0007(10) 0.0041(10)
N6 0.0279(8) 0.0171(7) 0.0324(8) -0.0054(6) -0.0037(7) -0.0014(6)
N7 0.0269(9) 0.0319(10) 0.0618(13) -0.0048(9) -0.0104(8) -0.0138(9)
O1 0.0326(9) 0.0336(9) 0.0436(9) -0.0115(7) -0.0077(7) 0.0065(7)
O2 0.0359(8) 0.0242(7) 0.0444(9) -0.0106(6) -0.0126(6) 0.0046(6)
O3 0.0293(8) 0.0248(7) 0.0748(11) -0.0086(6) -0.0068(7) -0.0093(7)
O4 0.0305(7) 0.0181(7) 0.0513(9) -0.0053(6) 0.0030(6) -0.0059(6)
O9 0.0267(8) 0.0367(8) 0.0460(9) -0.0100(6) 0.0018(7) -0.0139(7)

loop_
_atom_type_symbol
_atom_type_description
_atom_type_scat_dispersion_real
_atom_type_scat_dispersion_imag
_atom_type_scat_source
C C 0.0033 0.0016 'International Tables Vol C Tables 4.2.6.8 and 6.1.1.4'
H H 0.0000 0.0000 'International Tables Vol C Tables 4.2.6.8 and 6.1.1.4'
N N 0.0061 0.0033 'International Tables Vol C Tables 4.2.6.8 and 6.1.1.4'
O O 0.0106 0.0060 'International Tables Vol C Tables 4.2.6.8 and 6.1.1.4'
Zn Zn 0.2839 1.4301 'International Tables Vol C Tables 4.2.6.8 and 6.1.1.4'

loop_
_geom_angle_atom_site_label_1
_geom_angle_atom_site_label_2
_geom_angle_atom_site_label_3
_geom_angle
_geom_angle_publ_flag
O2 Zn1 O1 83.93(6) n
O2 Zn1 N3 98.48(7) ?
O1 Zn1 N3 176.63(7) ?
O2 Zn1 N1 88.90(6) ?
O1 Zn1 N1 92.80(6) ?
N3 Zn1 N1 89.62(7) ?
O2 Zn1 N6 85.89(6) ?
O1 Zn1 N6 91.55(6) ?
N3 Zn1 N6 86.28(7) ?
N1 Zn1 N6 172.82(6) ?
O2 Zn1 N2 160.85(6) ?
O1 Zn1 N2 84.22(6) ?
N3 Zn1 N2 94.06(7) ?
N1 Zn1 N2 76.71(6) ?
N6 Zn1 N2 109.43(6) ?
N1 C1 C2 122.9(2) ?
N1 C1 H1 118.5 ?
C2 C1 H1 118.5 ?
C3 C2 C1 119.7(2) ?
C3 C2 H2 120.2 ?
C1 C2 H2 120.2 ?
C2 C3 C4 119.4(2) ?
C2 C3 H3 120.3 ?
C4 C3 H3 120.3 ?
C12 C4 C3 117.4(2) ?
C12 C4 C5 119.4(2) ?
C3 C4 C5 123.3(2) ?
C6 C5 C4 121.0(2) ?
C6 C5 H5 119.5 ?
C4 C5 H5 119.5 ?
C5 C6 C7 121.5(2) ?
C5 C6 H6 119.2 ?
C7 C6 H6 119.2 ?
C8 C7 C11 117.4(2) ?
C8 C7 C6 123.5(2) ?
C11 C7 C6 119.1(2) ?
C9 C8 C7 119.7(2) ?
C9 C8 H8 120.1 ?
C7 C8 H8 120.1 ?
C8 C9 C10 119.6(2) ?
C8 C9 H9 120.2 ?
C10 C9 H9 120.2 ?
N2 C10 C9 122.6(2) ?
N2 C10 H10 118.7 ?
C9 C10 H10 118.7 ?
N2 C11 C7 122.68(19) ?
N2 C11 C12 118.27(17) ?
C7 C11 C12 119.05(19) ?
N1 C12 C4 122.5(2) ?
N1 C12 C11 117.54(17) ?
C4 C12 C11 119.91(19) ?
C14 C13 C18 120.90(16) ?
C14 C13 N6 120.32(16) ?
C18 C13 N6 118.75(16) ?
C13 C14 C15 119.34(17) ?
C13 C14 H14 120.3 ?
C15 C14 H14 120.3 ?
C16 C15 C14 119.98(17) ?
C16 C15 C19 120.34(16) ?
C14 C15 C19 119.68(16) ?
C15 C16 C17 120.74(17) ?
C15 C16 H16 119.6 ?
C17 C16 H16 119.6 ?
C18 C17 N7 120.55(18) ?
C18 C17 C16 118.84(17) ?
N7 C17 C16 120.54(18) ?
C13 C18 C17 120.18(17) ?
C13 C18 H18 119.9 ?
C17 C18 H18 119.9 ?
O3 C19 O4 123.58(17) ?
O3 C19 C15 119.11(16) ?
O4 C19 C15 117.30(16) ?
C1 N1 C12 118.12(18) ?
C1 N1 Zn1 126.94(15) ?
C12 N1 Zn1 114.85(13) ?
C10 N2 C11 118.04(18) ?
C10 N2 Zn1 129.40(14) ?
C11 N2 Zn1 112.53(13) ?
N4 N3 Zn1 120.28(16) n
N5 N4 N3 176.9(2) ?
C13 N6 Zn1 120.01(11) n
C13 N6 H6A 107.3 ?
Zn1 N6 H6A 107.3 ?
C13 N6 H6B 107.3 ?
Zn1 N6 H6B 107.3 ?
H6A N6 H6B 106.9 ?
C17 N7 H7A 113.3(18) ?
C17 N7 H7B 118.1(17) ?
H7A N7 H7B 116(2) ?
Zn1 O1 H1WA 122.6(19) ?
Zn1 O1 H1WB 127.0(19) ?
H1WA O1 H1WB 105(3) ?
Zn1 O2 H2WB 130.2(17) ?
Zn1 O2 H2WA 109.5 ?
H2WB O2 H2WA 117.5 ?
H9WA O9 H9WB 111(3) ?

loop_
_geom_bond_atom_site_label_1
_geom_bond_atom_site_label_2
_geom_bond_distance
_geom_bond_publ_flag
Zn1 O2 2.1060(13) y
Zn1 O1 2.1255(15) y
Zn1 N3 2.1539(18) y
Zn1 N1 2.1558(16) y
Zn1 N6 2.1568(15) y
Zn1 N2 2.2061(16) y
C1 N1 1.326(3) ?
C1 C2 1.389(3) ?
C1 H1 0.9300 ?
C2 C3 1.352(4) ?
C2 H2 0.9300 ?
C3 C4 1.406(4) ?
C3 H3 0.9300 ?
C4 C12 1.406(3) ?
C4 C5 1.426(4) ?
C5 C6 1.343(4) ?
C5 H5 0.9300 ?
C6 C7 1.434(4) ?
C6 H6 0.9300 ?
C7 C8 1.401(3) ?
C7 C11 1.409(3) ?
C8 C9 1.352(4) ?
C8 H8 0.9300 ?
C9 C10 1.406(3) ?
C9 H9 0.9300 ?
C10 N2 1.326(3) ?
C10 H10 0.9300 ?
C11 N2 1.356(3) ?
C11 C12 1.441(3) ?
C12 N1 1.348(3) ?
C13 C14 1.380(2) ?
C13 C18 1.391(3) ?
C13 N6 1.437(2) ?
C14 C15 1.393(3) ?
C14 H14 0.9300 ?
C15 C16 1.389(3) ?
C15 C19 1.510(2) ?
C16 C17 1.395(3) ?
C16 H16 0.9300 ?
C17 C18 1.391(3) ?
C17 N7 1.391(3) ?
C18 H18 0.9300 ?
C19 O3 1.248(2) ?
C19 O4 1.270(2) ?
N3 N4 1.177(3) ?
N4 N5 1.163(3) ?
N6 H6A 0.9000 ?
N6 H6B 0.9000 ?
N7 H7A 0.79(3) ?
N7 H7B 0.83(3) ?
O1 H1WA 0.77(3) ?
O1 H1WB 0.80(3) ?
O2 H2WB 0.87(3) ?
O2 H2WA 0.8200 ?
O9 H9WA 0.79(3) ?
O9 H9WB 0.82(3) ?

loop_
_geom_hbond_atom_site_label_D
_geom_hbond_atom_site_label_H
_geom_hbond_atom_site_label_A
_geom_hbond_site_symmetry_A
_geom_hbond_distance_DH
_geom_hbond_distance_HA
_geom_hbond_distance_DA
_geom_hbond_angle_DHA
_geom_hbond_publ_flag
N7 H7A N3 1_455 0.79(3) 2.52(3) 3.260(3) 157(2) y
N7 H7B O3 1_455 0.83(3) 2.43(3) 3.223(2) 160(2) y
O1 H1WA O4 1_545 0.77(3) 1.95(3) 2.719(2) 178(3) y
O9 H9WA O4 2_677 0.79(3) 2.00(3) 2.788(2) 174(3) y
O1 H1WB N5 1_455 0.80(3) 2.00(3) 2.799(3) 177(3) y
O1 H1WB N4 1_455 0.80(3) 2.66(3) 3.410(2) 159(2) y
O2 H2WB O3 1_545 0.87(3) 1.86(3) 2.7334(19) 179(2) y
O9 H9WB O4 . 0.82(3) 1.93(3) 2.742(2) 174(3) y
N6 H6A O9 2_667 0.90 2.07 2.957(2) 169.9 y
N6 H6B O3 2_767 0.90 2.47 3.291(2) 152.0 y
O2 H2WA O9 1_645 0.82 1.90 2.678(2) 157.0 y
